data_7054949
loop_
_publ_author_name
'Luo, Hui'
'Ma, Chao'
'Jiao, Cheng-Qi'
'Sun, Zhen-Gang'
'Sun, Tong'
'Ma, Ming-Xue'
'Zhu, Yan-Yu'
'Li, Wen-Zhu'
'Wang, Mei-Ling'
'Zhang, Xiao-Wen'

_publ_section_title
;
 Synthesis, structures, luminescent and molecular recognition properties
 of three new alkaline earth metal carboxyphosphonates with a 3D
 supramolecular structure
;
_journal_issue 8
_journal_name_full 'New J. Chem.'
_journal_page_first 6611
_journal_paper_doi 10.1039/C5NJ00656B
_journal_volume 39
_journal_year 2015
_chemical_formula_sum 'C10 H15 Ca N O9 P2'
_chemical_formula_weight 395.25
_chemical_name_systematic
; 
 ? 
;
_space_group_IT_number 2
_symmetry_cell_setting triclinic
_symmetry_space_group_name_Hall '-P 1'
_symmetry_space_group_name_H-M 'P -1'
_atom_sites_solution_hydrogens geom
_atom_sites_solution_primary direct
_atom_sites_solution_secondary difmap
_audit_block_doi 10.5517/cc140g3q
_audit_creation_method SHELXL-97
_audit_update_record
;
2015-05-20 deposited with the CCDC.
2015-06-19 downloaded from the CCDC.
;
_cell_angle_alpha 101.0160(10)
_cell_angle_beta 95.0910(10)
_cell_angle_gamma 101.3240(10)
_cell_formula_units_Z 2
_cell_length_a 6.9927(4)
_cell_length_b 8.0857(5)
_cell_length_c 14.2010(9)
_cell_measurement_reflns_used 2898
_cell_measurement_temperature 295(2)
_cell_measurement_theta_max 20.85
_cell_measurement_theta_min 2.63
_cell_volume 766.12(8)
_computing_cell_refinement 'Bruker SMART'
_computing_data_collection 'Bruker SMART'
_computing_data_reduction 'Bruker SAINT'
_computing_molecular_graphics 'Bruker SHELXTL'
_computing_publication_material 'Bruker SHELXTL'
_computing_structure_refinement 'Bruker SHELXTL'
_computing_structure_solution 'Bruker SHELXTL'
_diffrn_ambient_temperature 295(2)
_diffrn_measured_fraction_theta_full 0.985
_diffrn_measured_fraction_theta_max 0.985
_diffrn_measurement_method 'omega scans'
_diffrn_radiation_monochromator graphite
_diffrn_radiation_source 'fine-focus sealed tube'
_diffrn_radiation_type MoK\a
_diffrn_radiation_wavelength 0.71073
_diffrn_reflns_av_R_equivalents 0.0140
_diffrn_reflns_limit_h_max 8
_diffrn_reflns_limit_h_min -8
_diffrn_reflns_limit_k_max 10
_diffrn_reflns_limit_k_min -9
_diffrn_reflns_limit_l_max 7
_diffrn_reflns_limit_l_min -17
_diffrn_reflns_number 4392
_diffrn_reflns_theta_full 26.50
_diffrn_reflns_theta_max 26.50
_diffrn_reflns_theta_min 2.63
_diffrn_standards_decay_% 0
_diffrn_standards_interval_count 0
_diffrn_standards_interval_time 0
_diffrn_standards_number 0
_exptl_absorpt_coefficient_mu 0.665
_exptl_absorpt_correction_T_max 0.9606
_exptl_absorpt_correction_T_min 0.9432
_exptl_absorpt_correction_type empirical
_exptl_absorpt_process_details sadabs
_exptl_crystal_colour colorless
_exptl_crystal_density_diffrn 1.713
_exptl_crystal_density_method 'not measured'
_exptl_crystal_description block
_exptl_crystal_F_000 408
_exptl_crystal_size_max 0.09
_exptl_crystal_size_mid 0.09
_exptl_crystal_size_min 0.06
_refine_diff_density_max 0.578
_refine_diff_density_min -0.861
_refine_diff_density_rms 0.121
_refine_ls_extinction_method none
_refine_ls_goodness_of_fit_ref 1.038
_refine_ls_hydrogen_treatment mixed
_refine_ls_matrix_type full
_refine_ls_number_parameters 216
_refine_ls_number_reflns 3114
_refine_ls_number_restraints 0
_refine_ls_restrained_S_all 1.038
_refine_ls_R_factor_all 0.0378
_refine_ls_R_factor_gt 0.0325
_refine_ls_shift/su_max 0.000
_refine_ls_shift/su_mean 0.000
_refine_ls_structure_factor_coef Fsqd
_refine_ls_weighting_details 'calc w=1/[\s^2^(Fo^2^)+(0.0427P)^2^+0.8674P] where P=(Fo^2^+2Fc^2^)/3'
_refine_ls_weighting_scheme calc
_refine_ls_wR_factor_gt 0.0847
_refine_ls_wR_factor_ref 0.0889
_reflns_number_gt 2760
_reflns_number_total 3114
_reflns_threshold_expression >2sigma(I)
_cod_data_source_file c5nj00656b2.cif
_cod_data_source_block szg222
_cod_depositor_comments
;
The following automatic conversions were performed:

'_symmetry_cell_setting' value 'Triclinic' changed to 'triclinic'
according to
/usr/data/users/saulius/crontab/automatic-downloads/rss-feeds/RSC/lib/dictionaries/cif_core.dic
dictionary named 'cif_core.dic' version 2.4.2 from 2011-04-26.

Automatic conversion script
Id: cif_fix_values 3271 2015-04-21 07:52:19Z andrius 

 Adding full bibliography for 7054949--7054951.cif.
;
_cod_original_sg_symbol_H-M 'P-1   '
_cod_database_code 7054949
_diffrn_reflns_av_unneti/neti 0.0259

loop_
_symmetry_equiv_pos_as_xyz
'x, y, z'
'-x, -y, -z'

loop_
_atom_site_label
_atom_site_type_symbol
_atom_site_fract_x
_atom_site_fract_y
_atom_site_fract_z
_atom_site_U_iso_or_equiv
_atom_site_adp_type
_atom_site_occupancy
_atom_site_symmetry_multiplicity
_atom_site_calc_flag
_atom_site_refinement_flags
Ca1 Ca 0.58738(6) 0.73463(5) 0.38420(3) 0.01321(12) Uani 1 1 d .
P1 P 1.32416(8) 0.29289(7) 0.35862(4) 0.01522(14) Uani 1 1 d .
P2 P 1.07284(7) 0.72289(7) 0.32857(4) 0.01438(14) Uani 1 1 d .
O1 O 1.3057(3) 0.1352(2) 0.27178(12) 0.0242(4) Uani 1 1 d .
O2 O 1.4585(2) 0.4419(2) 0.33372(12) 0.0235(4) Uani 1 1 d .
O3 O 1.3767(2) 0.2449(2) 0.45220(11) 0.0268(4) Uani 1 1 d .
O4 O 1.0528(2) 0.8537(2) 0.26476(12) 0.0229(3) Uani 1 1 d .
H4B H 0.9376 0.8137 0.2343 0.027 Uiso 1 1 d R
O5 O 1.2663(2) 0.77408(19) 0.39362(11) 0.0186(3) Uani 1 1 d .
O6 O 0.8935(2) 0.6772(2) 0.37785(12) 0.0247(4) Uani 1 1 d .
O7 O 0.4511(3) 0.2455(3) -0.21660(12) 0.0332(4) Uani 1 1 d .
O8 O 0.2089(2) 0.2193(3) -0.12435(12) 0.0332(4) Uani 1 1 d .
O9 O 0.6784(2) 1.0450(2) 0.41710(12) 0.0251(4) Uani 1 1 d .
H9A H 0.5808 1.0863 0.4338 0.038 Uiso 1 1 d R
H9B H 0.7737 1.0803 0.4627 0.038 Uiso 1 1 d R
N1 N 0.9638(3) 0.3691(2) 0.27765(13) 0.0186(4) Uani 1 1 d .
C1 C 1.0771(3) 0.3348(3) 0.36592(15) 0.0173(4) Uani 1 1 d .
H1A H 0.9972 0.2364 0.3841 0.021 Uiso 1 1 d R
H1B H 1.0879 0.4335 0.4186 0.021 Uiso 1 1 d R
C2 C 1.0680(3) 0.5215(3) 0.24130(15) 0.0180(4) Uani 1 1 d .
H2A H 1.0003 0.5239 0.1791 0.022 Uiso 1 1 d R
H2B H 1.2014 0.5107 0.2327 0.022 Uiso 1 1 d R
C3 C 0.9006(4) 0.2060(3) 0.19859(17) 0.0288(5) Uani 1 1 d .
H3A H 1.0169 0.1701 0.1773 0.035 Uiso 1 1 d R
H3B H 0.8280 0.1147 0.2253 0.035 Uiso 1 1 d R
C4 C 0.7739(3) 0.2291(3) 0.11225(16) 0.0227(5) Uani 1 1 d .
C5 C 0.5919(4) 0.2679(4) 0.12132(18) 0.0392(7) Uani 1 1 d .
H5 H 0.5514 0.2898 0.1822 0.047 Uiso 1 1 d R
C6 C 0.4696(4) 0.2745(4) 0.04113(18) 0.0375(7) Uani 1 1 d .
H6 H 0.3466 0.2991 0.0482 0.045 Uiso 1 1 d R
C7 C 0.7143(4) 0.2131(4) -0.05893(18) 0.0333(6) Uani 1 1 d .
H7 H 0.7577 0.1969 -0.1194 0.040 Uiso 1 1 d R
C8 C 0.8363(4) 0.2054(4) 0.02205(18) 0.0342(6) Uani 1 1 d .
H8A H 0.9610 0.1841 0.0155 0.041 Uiso 1 1 d R
C9 C 0.5293(3) 0.2448(3) -0.05020(16) 0.0211(5) Uani 1 1 d .
C10 C 0.3923(3) 0.2382(3) -0.13853(16) 0.0221(5) Uani 1 1 d .
H1C H 1.240(5) 0.054(4) 0.277(2) 0.044(10) Uiso 1 1 d .
H1 H 0.858(5) 0.414(4) 0.301(2) 0.050(9) Uiso 1 1 d .

loop_
_atom_site_aniso_label
_atom_site_aniso_U_11
_atom_site_aniso_U_22
_atom_site_aniso_U_33
_atom_site_aniso_U_23
_atom_site_aniso_U_13
_atom_site_aniso_U_12
Ca1 0.0103(2) 0.0155(2) 0.0138(2) 0.00333(15) 0.00042(14) 0.00296(15)
P1 0.0169(3) 0.0145(3) 0.0137(3) 0.0034(2) -0.0005(2) 0.0027(2)
P2 0.0095(2) 0.0146(3) 0.0182(3) 0.0030(2) -0.00194(19) 0.00275(19)
O1 0.0305(9) 0.0154(8) 0.0235(9) 0.0008(7) 0.0073(7) -0.0008(7)
O2 0.0217(8) 0.0169(8) 0.0296(9) 0.0042(7) 0.0037(7) -0.0009(6)
O3 0.0288(9) 0.0376(10) 0.0180(8) 0.0108(7) -0.0004(7) 0.0135(7)
O4 0.0210(8) 0.0172(8) 0.0292(9) 0.0086(7) -0.0059(6) 0.0017(6)
O5 0.0106(7) 0.0239(8) 0.0188(7) -0.0009(6) -0.0032(6) 0.0050(6)
O6 0.0129(7) 0.0283(9) 0.0354(9) 0.0100(7) 0.0055(7) 0.0066(6)
O7 0.0325(9) 0.0509(12) 0.0166(8) 0.0109(8) -0.0009(7) 0.0083(8)
O8 0.0203(8) 0.0556(12) 0.0219(9) 0.0091(8) -0.0046(7) 0.0065(8)
O9 0.0236(8) 0.0221(8) 0.0283(9) 0.0016(7) 0.0020(7) 0.0059(6)
N1 0.0209(9) 0.0150(9) 0.0164(9) 0.0035(7) -0.0065(7) -0.0002(7)
C1 0.0179(10) 0.0195(10) 0.0136(10) 0.0049(8) -0.0020(8) 0.0026(8)
C2 0.0220(11) 0.0136(10) 0.0169(10) 0.0039(8) -0.0022(8) 0.0017(8)
C3 0.0383(14) 0.0157(11) 0.0254(12) 0.0004(9) -0.0137(10) 0.0008(10)
C4 0.0251(11) 0.0175(11) 0.0203(11) 0.0031(9) -0.0071(9) -0.0022(9)
C5 0.0249(13) 0.074(2) 0.0151(12) 0.0086(12) 0.0016(10) 0.0049(13)
C6 0.0202(12) 0.073(2) 0.0197(12) 0.0078(12) 0.0016(10) 0.0129(12)
C7 0.0286(13) 0.0549(17) 0.0170(11) 0.0032(11) 0.0030(10) 0.0151(12)
C8 0.0262(13) 0.0510(17) 0.0247(13) -0.0001(11) -0.0037(10) 0.0176(12)
C9 0.0198(11) 0.0246(11) 0.0164(11) 0.0039(9) -0.0016(8) 0.0016(9)
C10 0.0248(11) 0.0219(11) 0.0181(11) 0.0039(9) -0.0024(9) 0.0041(9)

loop_
_atom_type_symbol
_atom_type_description
_atom_type_scat_dispersion_real
_atom_type_scat_dispersion_imag
_atom_type_scat_source
C C 0.0033 0.0016 'International Tables Vol C Tables 4.2.6.8 and 6.1.1.4'
H H 0.0000 0.0000 'International Tables Vol C Tables 4.2.6.8 and 6.1.1.4'
N N 0.0061 0.0033 'International Tables Vol C Tables 4.2.6.8 and 6.1.1.4'
O O 0.0106 0.0060 'International Tables Vol C Tables 4.2.6.8 and 6.1.1.4'
P P 0.1023 0.0942 'International Tables Vol C Tables 4.2.6.8 and 6.1.1.4'
Ca Ca 0.2262 0.3064 'International Tables Vol C Tables 4.2.6.8 and 6.1.1.4'

loop_
_geom_angle_atom_site_label_1
_geom_angle_atom_site_label_2
_geom_angle_atom_site_label_3
_geom_angle
_geom_angle_site_symmetry_1
_geom_angle_site_symmetry_3
O6 Ca1 O3 90.29(6) . 2_766
O6 Ca1 O2 88.14(6) . 1_455
O3 Ca1 O2 99.42(6) 2_766 1_455
O6 Ca1 O5 175.85(6) . 1_455
O3 Ca1 O5 88.16(6) 2_766 1_455
O2 Ca1 O5 88.32(6) 1_455 1_455
O6 Ca1 O9 98.79(6) . .
O3 Ca1 O9 87.43(6) 2_766 .
O2 Ca1 O9 170.27(6) 1_455 .
O5 Ca1 O9 84.98(5) 1_455 .
O6 Ca1 O7 92.99(6) . 2_665
O3 Ca1 O7 172.14(7) 2_766 2_665
O2 Ca1 O7 87.83(6) 1_455 2_665
O5 Ca1 O7 89.03(6) 1_455 2_665
O9 Ca1 O7 85.01(6) . 2_665
O3 P1 O2 117.82(10) . .
O3 P1 O1 110.55(10) . .
O2 P1 O1 106.29(9) . .
O3 P1 C1 104.06(9) . .
O2 P1 C1 110.68(9) . .
O1 P1 C1 107.04(10) . .
O5 P2 O6 115.42(9) . .
O5 P2 O4 111.64(9) . .
O6 P2 O4 112.78(9) . .
O5 P2 C2 108.78(9) . .
O6 P2 C2 103.17(10) . .
O4 P2 C2 103.95(9) . .
O5 P2 H4B 137.4 . .
O6 P2 H4B 93.8 . .
O4 P2 H4B 25.7 . .
C2 P2 H4B 92.5 . .
P1 O1 H1C 115(3) . .
P1 O2 Ca1 143.06(10) . 1_655
P1 O3 Ca1 157.64(11) . 2_766
P2 O4 H4B 102.5 . .
P2 O5 Ca1 137.13(9) . 1_655
P2 O6 Ca1 139.63(10) . .
C10 O7 Ca1 153.85(16) . 2_665
Ca1 O9 H9A 109.4 . .
Ca1 O9 H9B 109.4 . .
H9A O9 H9B 109.5 . .
C2 N1 C3 112.72(17) . .
C2 N1 C1 113.92(16) . .
C3 N1 C1 110.91(17) . .
C2 N1 H1 99(2) . .
C3 N1 H1 114(2) . .
C1 N1 H1 106(2) . .
N1 C1 P1 119.41(15) . .
N1 C1 H1A 107.4 . .
P1 C1 H1A 107.5 . .
N1 C1 H1B 107.5 . .
P1 C1 H1B 107.5 . .
H1A C1 H1B 107.0 . .
N1 C2 P2 109.81(14) . .
N1 C2 H2A 109.7 . .
P2 C2 H2A 109.7 . .
N1 C2 H2B 109.7 . .
P2 C2 H2B 109.7 . .
H2A C2 H2B 108.2 . .
C4 C3 N1 113.18(19) . .
C4 C3 H3A 109.0 . .
N1 C3 H3A 109.0 . .
C4 C3 H3B 108.9 . .
N1 C3 H3B 108.9 . .
H3A C3 H3B 107.8 . .
C5 C4 C8 119.0(2) . .
C5 C4 C3 120.9(2) . .
C8 C4 C3 120.1(2) . .
C6 C5 C4 120.8(2) . .
C6 C5 H5 119.6 . .
C4 C5 H5 119.6 . .
C5 C6 C9 120.3(2) . .
C5 C6 H6 119.8 . .
C9 C6 H6 119.8 . .
C9 C7 C8 120.4(2) . .
C9 C7 H7 119.8 . .
C8 C7 H7 119.8 . .
C4 C8 C7 120.5(2) . .
C4 C8 H8A 119.8 . .
C7 C8 H8A 119.8 . .
C7 C9 C6 119.0(2) . .
C7 C9 C10 120.1(2) . .
C6 C9 C10 120.8(2) . .
O7 C10 O8 124.5(2) . .
O7 C10 C9 121.8(2) . .
O8 C10 C9 113.72(19) . .

loop_
_geom_bond_atom_site_label_1
_geom_bond_atom_site_label_2
_geom_bond_distance
_geom_bond_site_symmetry_2
Ca1 O6 2.2838(15) .
Ca1 O3 2.2850(16) 2_766
Ca1 O2 2.3079(16) 1_455
Ca1 O5 2.3406(14) 1_455
Ca1 O9 2.4070(16) .
Ca1 O7 2.4109(17) 2_665
P1 O3 1.4895(16) .
P1 O2 1.4956(16) .
P1 O1 1.5713(17) .
P1 C1 1.832(2) .
P2 O5 1.5058(15) .
P2 O6 1.5069(16) .
P2 O4 1.5364(16) .
P2 C2 1.841(2) .
P2 H4B 1.9102 .
O1 H1C 0.75(3) .
O2 Ca1 2.3079(16) 1_655
O3 Ca1 2.2850(16) 2_766
O4 H4B 0.8500 .
O5 Ca1 2.3406(14) 1_655
O7 C10 1.224(3) .
O7 Ca1 2.4109(17) 2_665
O8 C10 1.300(3) .
O9 H9A 0.8499 .
O9 H9B 0.8500 .
N1 C2 1.507(3) .
N1 C3 1.521(3) .
N1 C1 1.523(3) .
N1 H1 0.94(3) .
C1 H1A 0.9702 .
C1 H1B 0.9700 .
C2 H2A 0.9698 .
C2 H2B 0.9700 .
C3 C4 1.511(3) .
C3 H3A 0.9699 .
C3 H3B 0.9700 .
C4 C5 1.380(4) .
C4 C8 1.381(3) .
C5 C6 1.378(4) .
C5 H5 0.9300 .
C6 C9 1.389(3) .
C6 H6 0.9300 .
C7 C9 1.379(3) .
C7 C8 1.388(3) .
C7 H7 0.9298 .
C8 H8A 0.9301 .
C9 C10 1.495(3) .
